data_7056064
loop_
_publ_author_name
'Souza, Clayton'
'Silva, Rafaela'
'Fernandes, Philipe'
'Souza Filho, Jose D.'
'Duarte, H\'elio Anderson'
'Araujo, Maria Helena'
'Simone, Carlos'
'de Castro, Solange'
'Menna-Barreto, Rubem F. S.'
'Demicheli, Cynthia'
'da Silva J\'unior, Eufr\^anio N.'

_publ_section_title
;
 Cyclometalated ruthenium complexes from naturally occurring quinones:
 Studies on their photophysical features, computational details and
 trypanocidal activity
;
_journal_name_full 'New J. Chem.'
_journal_paper_doi 10.1039/C7NJ00379J
_journal_year 2017
_chemical_formula_sum 'C49 H39 F12 N9 O P2 Ru'
_chemical_formula_weight 1160.90
_chemical_name_systematic
'Cyclometalated ruthenium complexes from naturally occurring quinones: Studies on their photophysical features, computational details and trypanocidal activity?'
_space_group_crystal_system monoclinic
_space_group_IT_number 14
_space_group_name_Hall '-P 2ybc'
_space_group_name_H-M_alt 'P 1 21/c 1'
_symmetry_space_group_name_Hall '-P 2ybc'
_symmetry_space_group_name_H-M 'P 1 21/c 1'
_atom_sites_solution_hydrogens geom
_audit_creation_method 'manual editing of SHELXL97.CIF'
_audit_update_record
;
2017-03-13 deposited with the CCDC.
2017-03-16 downloaded from the CCDC.
;
_cell_angle_alpha 90
_cell_angle_beta 120.5210(10)
_cell_angle_gamma 90
_cell_formula_units_Z 4
_cell_length_a 12.9980(3)
_cell_length_b 17.7660(4)
_cell_length_c 24.1930(5)
_cell_measurement_reflns_used 25687
_cell_measurement_temperature 293(2)
_cell_measurement_theta_max 27.5
_cell_measurement_theta_min 2.55
_cell_volume 4812.63(19)
_computing_cell_refinement 'HKL Scalepack (Otwinowski & Minor 1997)'
_computing_data_collection 'Collect (Nonius BV, 1997-2000)'
_computing_data_reduction 'HKL Denzo and Scalepack (Otwinowski & Minor 1997)'
_computing_molecular_graphics 'Ortep-3 for Windows (Farrugia, 1997)'
_computing_publication_material 'WinGX publication routines (Farrugia, 1999)'
_computing_structure_refinement 'SHELXL-97 (Sheldrick, 1997)'
_computing_structure_solution 'SHELXS-97 (Sheldrick, 1997)'
_diffrn_ambient_temperature 293(2)
_diffrn_detector_area_resol_mean 9
_diffrn_measured_fraction_theta_full 0.998
_diffrn_measured_fraction_theta_max 0.997
_diffrn_measurement_device_type KappaCCD
_diffrn_measurement_method 'CCD rotation images,thick slices'
_diffrn_radiation_monochromator 'horizonally mounted graphite crystal'
_diffrn_radiation_source 'Enraf Nonius FR590'
_diffrn_radiation_type MoK\a
_diffrn_radiation_wavelength 0.71073
_diffrn_reflns_av_R_equivalents 0.0618
_diffrn_reflns_av_unetI/netI 0.0559
_diffrn_reflns_Laue_measured_fraction_full 0.998
_diffrn_reflns_Laue_measured_fraction_max 0.997
_diffrn_reflns_limit_h_max 14
_diffrn_reflns_limit_h_min -16
_diffrn_reflns_limit_k_max 22
_diffrn_reflns_limit_k_min -22
_diffrn_reflns_limit_l_max 30
_diffrn_reflns_limit_l_min -31
_diffrn_reflns_number 50204
_diffrn_reflns_point_group_measured_fraction_full 0.998
_diffrn_reflns_point_group_measured_fraction_max 0.997
_diffrn_reflns_theta_full 25.242
_diffrn_reflns_theta_max 27.476
_diffrn_reflns_theta_min 2.717
_exptl_absorpt_coefficient_mu 0.488
_exptl_absorpt_correction_type none
_exptl_crystal_colour brown
_exptl_crystal_density_diffrn 1.602
_exptl_crystal_density_method 'not measured'
_exptl_crystal_description prism
_exptl_crystal_F_000 2344
_exptl_crystal_size_max 0.25
_exptl_crystal_size_mid 0.20
_exptl_crystal_size_min 0.18
_refine_diff_density_max 0.761
_refine_diff_density_min -0.793
_refine_diff_density_rms 0.089
_refine_ls_extinction_method none
_refine_ls_goodness_of_fit_ref 0.925
_refine_ls_hydrogen_treatment constr
_refine_ls_matrix_type full
_refine_ls_number_parameters 668
_refine_ls_number_reflns 11002
_refine_ls_number_restraints 0
_refine_ls_restrained_S_all 0.925
_refine_ls_R_factor_all 0.0884
_refine_ls_R_factor_gt 0.0540
_refine_ls_shift/su_max 0.001
_refine_ls_shift/su_mean 0.000
_refine_ls_structure_factor_coef Fsqd
_refine_ls_weighting_details 'w=1/[\s^2^(Fo^2^)+(0.1035P)^2^] where P=(Fo^2^+2Fc^2^)/3'
_refine_ls_weighting_scheme calc
_refine_ls_wR_factor_gt 0.1407
_refine_ls_wR_factor_ref 0.1579
_reflns_Friedel_coverage 0.000
_reflns_number_gt 6595
_reflns_number_total 11002
_reflns_threshold_expression 'I > 2\s(I)'
_cod_data_source_file c7nj00379j2.cif
_cod_data_source_block Ru_complex
_cod_database_code 7056064
_shelx_shelxl_version_number 2014/7
_shelx_space_group_comment
;
The symmetry employed for this shelxl refinement is uniquely defined
by the following loop, which should always be used as a source of
symmetry information in preference to the above space-group names.
They are only intended as comments.
;

loop_
_space_group_symop_operation_xyz
'x, y, z'
'-x, y+1/2, -z+1/2'
'-x, -y, -z'
'x, -y-1/2, z-1/2'

loop_
_atom_site_label
_atom_site_type_symbol
_atom_site_fract_x
_atom_site_fract_y
_atom_site_fract_z
_atom_site_U_iso_or_equiv
_atom_site_adp_type
_atom_site_occupancy
_atom_site_site_symmetry_order
_atom_site_calc_flag
_atom_site_refinement_flags_posn
_atom_site_refinement_flags_adp
Ru1 Ru 0.67273(2) 0.15135(2) 0.77205(2) 0.05259(11) Uani 1 1 d . .
P2 P 0.18503(12) 0.01360(7) 0.89028(7) 0.0844(3) Uani 1 1 d . .
P1 P 0.61979(13) 0.82920(8) 0.64591(7) 0.0941(4) Uani 1 1 d . .
N4 N 0.5963(2) 0.11031(15) 0.67889(12) 0.0522(6) Uani 1 1 d . .
N3 N 0.5225(2) 0.09976(15) 0.76232(12) 0.0556(6) Uani 1 1 d . .
N6 N 0.8071(2) 0.20971(16) 0.76981(13) 0.0577(7) Uani 1 1 d . .
C21 C 0.4928(3) 0.07201(18) 0.65830(15) 0.0527(7) Uani 1 1 d . .
N2 N 0.2468(2) -0.02245(15) 0.51918(13) 0.0577(7) Uani 1 1 d . .
N7 N 0.7370(2) 0.17874(17) 0.86676(14) 0.0596(7) Uani 1 1 d . .
N1 N 0.1778(2) -0.04449(16) 0.61098(13) 0.0591(7) Uani 1 1 d . .
N8 N 0.7665(2) 0.05478(16) 0.81779(13) 0.0587(7) Uani 1 1 d . .
C15 C 0.2780(3) -0.00614(19) 0.62498(16) 0.0550(8) Uani 1 1 d . .
N5 N 0.5896(2) 0.25128(16) 0.73251(13) 0.0580(7) Uani 1 1 d . .
C25 C 0.4249(3) 0.04254(18) 0.59692(16) 0.0543(7) Uani 1 1 d . .
C14 C 0.3134(3) 0.00324(18) 0.57948(15) 0.0532(7) Uani 1 1 d . .
C2 C 0.1122(3) -0.07170(19) 0.55147(16) 0.0569(8) Uani 1 1 d . .
C16 C 0.3467(3) 0.02787(19) 0.68822(16) 0.0556(8) Uani 1 1 d . .
C8 C -0.0303(3) -0.1303(2) 0.42615(18) 0.0645(9) Uani 1 1 d . .
C1 C 0.1458(3) -0.05876(19) 0.50427(16) 0.0576(8) Uani 1 1 d . .
C20 C 0.4531(3) 0.06485(18) 0.70440(15) 0.0544(7) Uani 1 1 d . .
C24 C 0.4656(3) 0.0536(2) 0.55391(16) 0.0614(8) Uani 1 1 d . .
H24 H 0.4225 0.0352 0.5122 0.074 Uiso 1 1 calc R U
O22 O -0.1587(2) -0.18594(17) 0.45628(12) 0.0795(7) Uani 1 1 d . .
C18 C 0.3790(3) 0.0632(2) 0.79134(18) 0.0715(10) Uani 1 1 d . .
H18 H 0.3551 0.0636 0.8216 0.086 Uiso 1 1 calc R U
C3 C 0.0083(3) -0.1146(2) 0.53639(16) 0.0611(8) Uani 1 1 d . .
C4 C -0.0242(3) -0.1286(2) 0.58661(18) 0.0699(10) Uani 1 1 d . .
H4A H -0.0179 -0.0820 0.6090 0.084 Uiso 1 1 calc R U
H4B H 0.0311 -0.1646 0.6176 0.084 Uiso 1 1 calc R U
C40 C 0.8052(3) 0.0509(2) 0.88150(17) 0.0624(9) Uani 1 1 d . .
C7 C -0.0592(3) -0.1431(2) 0.47552(18) 0.0636(9) Uani 1 1 d . .
C19 C 0.4832(3) 0.0978(2) 0.80394(17) 0.0647(9) Uani 1 1 d . .
H19 H 0.5290 0.1211 0.8435 0.078 Uiso 1 1 calc R U
C12 C 0.0980(3) -0.0733(2) 0.39092(18) 0.0720(10) Uani 1 1 d . .
H12 H 0.1654 -0.0457 0.3996 0.086 Uiso 1 1 calc R U
C30 C 0.6522(3) 0.2994(2) 0.71586(17) 0.0652(9) Uani 1 1 d . .
C13 C 0.0705(3) -0.0874(2) 0.43967(16) 0.0603(8) Uani 1 1 d . .
C41 C 0.7905(3) 0.1202(2) 0.90919(16) 0.0635(9) Uani 1 1 d . .
C17 C 0.3111(3) 0.0282(2) 0.73370(16) 0.0641(9) Uani 1 1 d . .
H17 H 0.2405 0.0044 0.7247 0.077 Uiso 1 1 calc R U
C11 C 0.0216(4) -0.1016(3) 0.32983(19) 0.0866(13) Uani 1 1 d . .
H11 H 0.0347 -0.0893 0.2965 0.104 Uiso 1 1 calc R U
C35 C 0.9219(3) 0.1869(2) 0.79635(17) 0.0657(9) Uani 1 1 d . .
H35 H 0.9445 0.1409 0.8177 0.079 Uiso 1 1 calc R U
C9 C -0.1013(3) -0.1593(2) 0.36454(19) 0.0754(11) Uani 1 1 d . .
H9 H -0.1689 -0.1871 0.3550 0.091 Uiso 1 1 calc R U
C5 C -0.1501(4) -0.1588(2) 0.5566(2) 0.0700(10) Uani 1 1 d . .
H5A H -0.1619 -0.1801 0.5899 0.084 Uiso 1 1 calc R U
H5B H -0.2061 -0.1176 0.5369 0.084 Uiso 1 1 calc R U
C38 C 0.8742(4) -0.0751(2) 0.8864(2) 0.0820(11) Uani 1 1 d . .
H38 H 0.9098 -0.1188 0.9094 0.098 Uiso 1 1 calc R U
C23 C 0.5704(3) 0.0921(2) 0.57471(17) 0.0661(9) Uani 1 1 d . .
H23 H 0.5993 0.0997 0.5470 0.079 Uiso 1 1 calc R U
C42 C 0.8268(4) 0.1291(3) 0.9735(2) 0.0798(11) Uani 1 1 d . .
H42 H 0.8630 0.0893 1.0019 0.096 Uiso 1 1 calc R U
C37 C 0.8382(4) -0.0702(2) 0.8225(2) 0.0780(11) Uani 1 1 d . .
H37 H 0.8513 -0.1100 0.8019 0.094 Uiso 1 1 calc R U
C22 C 0.6332(3) 0.1196(2) 0.63663(17) 0.0602(8) Uani 1 1 d . .
H22 H 0.7039 0.1456 0.6496 0.072 Uiso 1 1 calc R U
C31 C 0.7757(3) 0.2768(2) 0.73878(17) 0.0640(9) Uani 1 1 d . .
C36 C 0.7826(3) -0.0057(2) 0.78940(19) 0.0681(9) Uani 1 1 d . .
H36 H 0.7549 -0.0037 0.7456 0.082 Uiso 1 1 calc R U
C39 C 0.8570(3) -0.0153(2) 0.9157(2) 0.0780(11) Uani 1 1 d . .
H39 H 0.8799 -0.0183 0.9588 0.094 Uiso 1 1 calc R U
F10 F 0.2968(4) -0.0127(2) 0.8885(3) 0.186(2) Uani 1 1 d . .
C6 C -0.1758(3) -0.2182(2) 0.50652(19) 0.0757(10) Uani 1 1 d . .
C45 C 0.7222(4) 0.2442(2) 0.88924(19) 0.0699(10) Uani 1 1 d . .
H45 H 0.6877 0.2844 0.8610 0.084 Uiso 1 1 calc R U
C10 C -0.0731(4) -0.1475(3) 0.3176(2) 0.0924(14) Uani 1 1 d . .
H10 H -0.1178 -0.1705 0.2777 0.111 Uiso 1 1 calc R U
C26 C 0.4793(4) 0.2720(2) 0.7177(2) 0.0771(11) Uani 1 1 d . .
H26 H 0.4369 0.2407 0.7298 0.093 Uiso 1 1 calc R U
F4 F 0.7071(7) 0.8919(3) 0.6569(3) 0.262(3) Uani 1 1 d . .
C43 C 0.8096(4) 0.1958(3) 0.9950(2) 0.0887(13) Uani 1 1 d . .
H43 H 0.8336 0.2019 1.0381 0.106 Uiso 1 1 calc R U
C34 C 1.0063(4) 0.2299(3) 0.7926(2) 0.0774(11) Uani 1 1 d . .
H34 H 1.0849 0.2133 0.8118 0.093 Uiso 1 1 calc R U
F12 F 0.1502(3) -0.07074(15) 0.89331(17) 0.1220(10) Uani 1 1 d . .
C32 C 0.8586(4) 0.3204(3) 0.7331(2) 0.0822(12) Uani 1 1 d . .
H32 H 0.8355 0.3657 0.7107 0.099 Uiso 1 1 calc R U
C44 C 0.7563(4) 0.2539(3) 0.9526(2) 0.0805(12) Uani 1 1 d . .
H44 H 0.7434 0.2998 0.9666 0.097 Uiso 1 1 calc R U
C28 C 0.4842(5) 0.3819(3) 0.6658(2) 0.0994(15) Uani 1 1 d . .
H28 H 0.4470 0.4247 0.6417 0.119 Uiso 1 1 calc R U
F9 F 0.2191(3) 0.09741(16) 0.8869(2) 0.1404(13) Uani 1 1 d . .
C27 C 0.4263(4) 0.3370(3) 0.6857(2) 0.0919(14) Uani 1 1 d . .
H27 H 0.3506 0.3500 0.6777 0.110 Uiso 1 1 calc R U
C29 C 0.5986(5) 0.3644(2) 0.6813(2) 0.0862(13) Uani 1 1 d . .
H29 H 0.6401 0.3959 0.6687 0.103 Uiso 1 1 calc R U
F7 F 0.0803(3) 0.04024(19) 0.8998(2) 0.1646(17) Uani 1 1 d . .
C47 C -0.0938(5) -0.2878(3) 0.5338(2) 0.0980(14) Uani 1 1 d . .
H47A H -0.1035 -0.3101 0.5671 0.147 Uiso 1 1 calc R U
H47B H -0.1149 -0.3238 0.5002 0.147 Uiso 1 1 calc R U
H47C H -0.0122 -0.2727 0.5512 0.147 Uiso 1 1 calc R U
F2 F 0.7080(4) 0.7996(3) 0.7173(2) 0.206(2) Uani 1 1 d . .
C46 C -0.3052(4) -0.2424(3) 0.4720(2) 0.1021(15) Uani 1 1 d . .
H46A H -0.3236 -0.2644 0.5022 0.153 Uiso 1 1 calc R U
H46B H -0.3554 -0.1994 0.4523 0.153 Uiso 1 1 calc R U
H46C H -0.3188 -0.2787 0.4396 0.153 Uiso 1 1 calc R U
F6 F 0.6823(5) 0.7763(3) 0.6211(3) 0.197(2) Uani 1 1 d . .
F8 F 0.2652(4) 0.0167(2) 0.9658(2) 0.1690(15) Uani 1 1 d . .
F11 F 0.1097(6) 0.0122(3) 0.81865(19) 0.255(3) Uani 1 1 d . .
F1 F 0.5371(3) 0.7616(2) 0.64030(19) 0.1422(12) Uani 1 1 d . .
F3 F 0.5658(4) 0.8802(3) 0.6774(2) 0.1731(17) Uani 1 1 d . .
C33 C 0.9749(4) 0.2963(3) 0.7609(2) 0.0921(14) Uani 1 1 d . .
H33 H 1.0314 0.3253 0.7580 0.110 Uiso 1 1 calc R U
F5 F 0.5347(7) 0.8556(3) 0.5800(2) 0.238(3) Uani 1 1 d . .
N9 N 0.6556(6) 0.2696(3) 0.5732(3) 0.142(2) Uani 1 1 d . .
C48 C 0.5918(6) 0.3119(4) 0.5347(3) 0.1124(18) Uani 1 1 d . .
C49 C 0.5142(6) 0.3642(4) 0.4866(4) 0.136(2) Uani 1 1 d . .
H49A H 0.5609 0.4027 0.4817 0.203 Uiso 1 1 calc R U
H49B H 0.4621 0.3868 0.4991 0.203 Uiso 1 1 calc R U
H49C H 0.4675 0.3383 0.4465 0.203 Uiso 1 1 calc R U

loop_
_atom_site_aniso_label
_atom_site_aniso_U_11
_atom_site_aniso_U_22
_atom_site_aniso_U_33
_atom_site_aniso_U_23
_atom_site_aniso_U_13
_atom_site_aniso_U_12
Ru1 0.04988(17) 0.05878(18) 0.04838(17) -0.00137(12) 0.02441(13) -0.00480(11)
P2 0.0948(8) 0.0711(7) 0.1028(9) 0.0125(6) 0.0615(8) 0.0117(6)
P1 0.0946(9) 0.1052(9) 0.0928(9) -0.0192(7) 0.0552(8) -0.0175(7)
N4 0.0497(14) 0.0598(16) 0.0477(14) -0.0002(12) 0.0252(12) -0.0039(12)
N3 0.0553(16) 0.0648(17) 0.0475(15) -0.0009(13) 0.0265(13) -0.0048(13)
N6 0.0571(17) 0.0634(17) 0.0525(16) -0.0041(13) 0.0276(13) -0.0059(13)
C21 0.0484(17) 0.0602(19) 0.0505(18) 0.0015(14) 0.0260(15) -0.0012(14)
N2 0.0549(16) 0.0630(17) 0.0540(16) -0.0015(13) 0.0269(13) -0.0020(13)
N7 0.0563(16) 0.0678(17) 0.0556(16) -0.0050(14) 0.0289(14) -0.0114(14)
N1 0.0584(16) 0.0585(16) 0.0560(16) -0.0009(13) 0.0259(14) -0.0110(13)
N8 0.0495(15) 0.0662(18) 0.0546(16) -0.0020(13) 0.0223(13) -0.0065(13)
C15 0.0512(18) 0.0597(19) 0.0547(19) 0.0015(15) 0.0274(16) -0.0033(15)
N5 0.0584(16) 0.0643(17) 0.0544(16) -0.0004(13) 0.0308(14) -0.0014(13)
C25 0.0543(18) 0.0582(19) 0.0535(18) 0.0010(15) 0.0296(16) 0.0009(15)
C14 0.0486(17) 0.0562(18) 0.0505(18) -0.0021(14) 0.0220(15) -0.0010(14)
C2 0.0540(19) 0.0578(19) 0.0540(19) 0.0026(15) 0.0239(16) -0.0003(15)
C16 0.0517(18) 0.061(2) 0.0515(18) 0.0041(15) 0.0245(15) -0.0044(15)
C8 0.055(2) 0.067(2) 0.060(2) -0.0026(17) 0.0206(17) -0.0014(16)
C1 0.0493(18) 0.0603(19) 0.0551(19) -0.0030(15) 0.0207(15) -0.0011(15)
C20 0.0561(18) 0.0598(19) 0.0493(18) 0.0001(15) 0.0284(15) -0.0026(15)
C24 0.056(2) 0.079(2) 0.0505(19) -0.0074(17) 0.0277(16) -0.0044(17)
O22 0.0700(17) 0.0919(19) 0.0625(16) -0.0036(14) 0.0232(13) -0.0230(14)
C18 0.072(2) 0.094(3) 0.058(2) -0.0048(19) 0.0401(19) -0.015(2)
C3 0.058(2) 0.063(2) 0.055(2) 0.0011(16) 0.0233(16) -0.0092(16)
C4 0.065(2) 0.081(2) 0.062(2) -0.0056(18) 0.0307(19) -0.0216(19)
C40 0.0513(19) 0.072(2) 0.058(2) 0.0073(17) 0.0237(16) -0.0057(16)
C7 0.054(2) 0.066(2) 0.059(2) -0.0017(16) 0.0206(17) -0.0093(16)
C19 0.065(2) 0.082(2) 0.0523(19) -0.0050(17) 0.0337(17) -0.0108(18)
C12 0.065(2) 0.095(3) 0.059(2) -0.0080(19) 0.0341(19) -0.004(2)
C30 0.073(2) 0.066(2) 0.056(2) -0.0015(17) 0.0326(18) -0.0001(18)
C13 0.0558(19) 0.068(2) 0.0504(18) -0.0005(16) 0.0218(16) 0.0020(16)
C41 0.0530(19) 0.082(2) 0.0493(19) 0.0066(18) 0.0213(16) -0.0102(17)
C17 0.059(2) 0.084(3) 0.052(2) -0.0060(17) 0.0301(17) -0.0152(18)
C11 0.075(3) 0.134(4) 0.052(2) -0.004(2) 0.034(2) -0.003(3)
C35 0.054(2) 0.081(2) 0.061(2) -0.0066(19) 0.0281(17) -0.0046(18)
C9 0.055(2) 0.089(3) 0.062(2) -0.0086(19) 0.0149(18) -0.0086(18)
C5 0.065(2) 0.073(2) 0.073(2) 0.0042(19) 0.036(2) -0.0091(18)
C38 0.071(3) 0.073(3) 0.086(3) 0.012(2) 0.028(2) 0.003(2)
C23 0.066(2) 0.083(2) 0.060(2) -0.0047(18) 0.0403(19) -0.0087(19)
C42 0.075(3) 0.106(3) 0.056(2) -0.001(2) 0.032(2) -0.002(2)
C37 0.073(3) 0.065(2) 0.093(3) -0.004(2) 0.039(2) 0.0035(19)
C22 0.0543(19) 0.071(2) 0.060(2) -0.0035(17) 0.0331(17) -0.0095(16)
C31 0.068(2) 0.066(2) 0.059(2) -0.0032(17) 0.0330(18) -0.0100(17)
C36 0.067(2) 0.069(2) 0.067(2) -0.0032(19) 0.0337(19) -0.0061(18)
C39 0.066(2) 0.089(3) 0.062(2) 0.017(2) 0.0197(19) -0.002(2)
F10 0.226(4) 0.143(3) 0.312(6) 0.056(3) 0.227(5) 0.060(3)
C6 0.066(2) 0.088(3) 0.070(2) -0.001(2) 0.032(2) -0.016(2)
C45 0.077(2) 0.070(2) 0.070(2) -0.0112(19) 0.043(2) -0.0127(19)
C10 0.068(3) 0.138(4) 0.066(3) -0.029(3) 0.030(2) -0.007(3)
C26 0.071(2) 0.084(3) 0.082(3) 0.005(2) 0.044(2) 0.012(2)
F4 0.364(8) 0.241(6) 0.317(7) -0.156(5) 0.272(7) -0.196(6)
C43 0.085(3) 0.117(4) 0.064(3) -0.013(3) 0.038(2) -0.016(3)
C34 0.062(2) 0.097(3) 0.076(3) -0.012(2) 0.036(2) -0.013(2)
F12 0.166(3) 0.0751(17) 0.153(3) 0.0166(17) 0.102(2) 0.0037(17)
C32 0.085(3) 0.080(3) 0.088(3) 0.007(2) 0.048(3) -0.015(2)
C44 0.085(3) 0.089(3) 0.074(3) -0.027(2) 0.046(2) -0.024(2)
C28 0.102(4) 0.076(3) 0.097(4) 0.010(3) 0.033(3) 0.019(3)
F9 0.139(3) 0.0800(19) 0.219(4) 0.019(2) 0.102(3) 0.0007(17)
C27 0.077(3) 0.097(3) 0.095(3) 0.013(3) 0.039(3) 0.020(2)
C29 0.098(3) 0.068(3) 0.092(3) 0.016(2) 0.047(3) 0.001(2)
F7 0.120(3) 0.111(2) 0.297(6) -0.025(3) 0.131(3) -0.004(2)
C47 0.101(3) 0.085(3) 0.103(4) -0.005(3) 0.048(3) -0.004(3)
F2 0.168(4) 0.211(5) 0.140(4) -0.020(3) 0.006(3) 0.029(4)
C46 0.079(3) 0.118(4) 0.101(4) -0.010(3) 0.040(3) -0.030(3)
F6 0.216(5) 0.190(4) 0.291(6) -0.084(4) 0.205(5) -0.048(4)
F8 0.177(4) 0.187(4) 0.126(3) -0.001(3) 0.065(3) -0.030(3)
F11 0.378(8) 0.177(4) 0.088(3) 0.037(3) 0.030(4) -0.069(5)
F1 0.123(2) 0.140(3) 0.175(3) -0.001(2) 0.084(3) -0.032(2)
F3 0.217(5) 0.165(3) 0.171(4) -0.005(3) 0.123(4) 0.057(3)
C33 0.081(3) 0.106(4) 0.102(3) -0.007(3) 0.055(3) -0.036(3)
F5 0.352(8) 0.191(5) 0.086(3) 0.032(3) 0.049(4) 0.001(4)
N9 0.166(5) 0.134(4) 0.116(4) 0.014(4) 0.064(4) -0.024(4)
C48 0.123(5) 0.125(5) 0.105(5) -0.010(4) 0.070(4) -0.030(4)
C49 0.105(4) 0.126(5) 0.148(6) -0.005(4) 0.044(4) -0.004(4)

loop_
_atom_type_symbol
_atom_type_description
_atom_type_scat_dispersion_real
_atom_type_scat_dispersion_imag
_atom_type_scat_source
C C 0.0033 0.0016 'International Tables Vol C Tables 4.2.6.8 and 6.1.1.4'
H H 0.0000 0.0000 'International Tables Vol C Tables 4.2.6.8 and 6.1.1.4'
F F 0.0171 0.0103 'International Tables Vol C Tables 4.2.6.8 and 6.1.1.4'
N N 0.0061 0.0033 'International Tables Vol C Tables 4.2.6.8 and 6.1.1.4'
O O 0.0106 0.0060 'International Tables Vol C Tables 4.2.6.8 and 6.1.1.4'
P P 0.1023 0.0942 'International Tables Vol C Tables 4.2.6.8 and 6.1.1.4'
Ru Ru -1.2594 0.8363 'International Tables Vol C Tables 4.2.6.8 and 6.1.1.4'

loop_
_geom_angle_atom_site_label_1
_geom_angle_atom_site_label_2
_geom_angle_atom_site_label_3
_geom_angle
N5 Ru1 N6 78.68(11)
N5 Ru1 N7 97.74(12)
N6 Ru1 N7 92.30(11)
N5 Ru1 N3 95.05(11)
N6 Ru1 N3 172.10(11)
N7 Ru1 N3 93.30(10)
N5 Ru1 N8 175.71(11)
N6 Ru1 N8 98.89(11)
N7 Ru1 N8 78.76(12)
N3 Ru1 N8 87.67(10)
N5 Ru1 N4 87.10(11)
N6 Ru1 N4 95.32(10)
N7 Ru1 N4 171.66(10)
N3 Ru1 N4 79.46(10)
N8 Ru1 N4 96.67(11)
F11 P2 F10 92.0(4)
F11 P2 F7 93.9(4)
F10 P2 F7 174.0(3)
F11 P2 F9 89.5(2)
F10 P2 F9 89.6(2)
F7 P2 F9 90.55(18)
F11 P2 F12 90.2(2)
F10 P2 F12 90.5(2)
F7 P2 F12 89.36(18)
F9 P2 F12 179.7(3)
F11 P2 F8 178.9(3)
F10 P2 F8 88.0(3)
F7 P2 F8 86.1(3)
F9 P2 F8 89.3(2)
F12 P2 F8 90.9(2)
F5 P1 F4 92.3(4)
F5 P1 F6 91.5(3)
F4 P1 F6 91.1(3)
F5 P1 F3 93.8(3)
F4 P1 F3 88.3(3)
F6 P1 F3 174.6(3)
F5 P1 F1 92.6(3)
F4 P1 F1 175.2(4)
F6 P1 F1 88.5(2)
F3 P1 F1 91.6(2)
F5 P1 F2 178.0(4)
F4 P1 F2 89.5(4)
F6 P1 F2 89.4(3)
F3 P1 F2 85.2(3)
F1 P1 F2 85.7(3)
C22 N4 C21 117.0(3)
C22 N4 Ru1 128.6(2)
C21 N4 Ru1 114.3(2)
C19 N3 C20 116.9(3)
C19 N3 Ru1 128.8(2)
C20 N3 Ru1 114.33(19)
C35 N6 C31 118.4(3)
C35 N6 Ru1 125.7(2)
C31 N6 Ru1 115.9(2)
N4 C21 C25 123.7(3)
N4 C21 C20 115.8(3)
C25 C21 C20 120.5(3)
C1 N2 C14 117.4(3)
C45 N7 C41 118.4(3)
C45 N7 Ru1 126.6(3)
C41 N7 Ru1 114.7(2)
C2 N1 C15 117.3(3)
C36 N8 C40 118.3(3)
C36 N8 Ru1 126.2(2)
C40 N8 Ru1 115.3(2)
N1 C15 C14 121.5(3)
N1 C15 C16 118.2(3)
C14 C15 C16 120.3(3)
C26 N5 C30 117.5(3)
C26 N5 Ru1 127.1(3)
C30 N5 Ru1 115.3(2)
C21 C25 C24 117.9(3)
C21 C25 C14 119.1(3)
C24 C25 C14 123.0(3)
N2 C14 C15 121.6(3)
N2 C14 C25 118.2(3)
C15 C14 C25 120.1(3)
N1 C2 C3 118.1(3)
N1 C2 C1 121.0(3)
C3 C2 C1 120.9(3)
C17 C16 C20 117.1(3)
C17 C16 C15 124.0(3)
C20 C16 C15 118.9(3)
C9 C8 C13 118.8(4)
C9 C8 C7 121.3(3)
C13 C8 C7 119.9(3)
N2 C1 C2 121.1(3)
N2 C1 C13 119.5(3)
C2 C1 C13 119.4(3)
N3 C20 C16 123.0(3)
N3 C20 C21 116.0(3)
C16 C20 C21 120.9(3)
C23 C24 C25 118.5(3)
C23 C24 H24 120.7
C25 C24 H24 120.7
C7 O22 C6 117.0(3)
C17 C18 C19 118.9(3)
C17 C18 H18 120.5
C19 C18 H18 120.5
C7 C3 C2 118.5(3)
C7 C3 C4 121.4(3)
C2 C3 C4 120.1(3)
C3 C4 C5 110.6(3)
C3 C4 H4A 109.5
C5 C4 H4A 109.5
C3 C4 H4B 109.5
C5 C4 H4B 109.5
H4A C4 H4B 108.1
N8 C40 C39 120.2(4)
N8 C40 C41 114.7(3)
C39 C40 C41 125.0(4)
O22 C7 C3 123.5(3)
O22 C7 C8 114.0(3)
C3 C7 C8 122.5(3)
N3 C19 C18 123.6(3)
N3 C19 H19 118.2
C18 C19 H19 118.2
C11 C12 C13 118.3(4)
C11 C12 H12 120.8
C13 C12 H12 120.8
N5 C30 C29 120.2(4)
N5 C30 C31 114.6(3)
C29 C30 C31 125.2(4)
C8 C13 C12 120.2(3)
C8 C13 C1 118.7(3)
C12 C13 C1 121.1(3)
N7 C41 C42 120.4(4)
N7 C41 C40 115.4(3)
C42 C41 C40 124.2(4)
C18 C17 C16 120.5(3)
C18 C17 H17 119.8
C16 C17 H17 119.8
C10 C11 C12 121.4(4)
C10 C11 H11 119.3
C12 C11 H11 119.3
N6 C35 C34 121.7(4)
N6 C35 H35 119.1
C34 C35 H35 119.1
C10 C9 C8 121.2(4)
C10 C9 H9 119.4
C8 C9 H9 119.4
C6 C5 C4 112.2(3)
C6 C5 H5A 109.2
C4 C5 H5A 109.2
C6 C5 H5B 109.2
C4 C5 H5B 109.2
H5A C5 H5B 107.9
C39 C38 C37 119.1(4)
C39 C38 H38 120.4
C37 C38 H38 120.4
C24 C23 C22 120.3(3)
C24 C23 H23 119.9
C22 C23 H23 119.9
C43 C42 C41 120.1(4)
C43 C42 H42 119.9
C41 C42 H42 119.9
C38 C37 C36 119.1(4)
C38 C37 H37 120.5
C36 C37 H37 120.5
N4 C22 C23 122.7(3)
N4 C22 H22 118.6
C23 C22 H22 118.6
N6 C31 C32 121.0(4)
N6 C31 C30 114.5(3)
C32 C31 C30 124.4(4)
N8 C36 C37 122.7(4)
N8 C36 H36 118.7
C37 C36 H36 118.7
C38 C39 C40 120.5(4)
C38 C39 H39 119.8
C40 C39 H39 119.8
O22 C6 C5 109.1(3)
O22 C6 C46 104.4(3)
C5 C6 C46 111.8(4)
O22 C6 C47 107.9(3)
C5 C6 C47 113.1(4)
C46 C6 C47 110.0(4)
N7 C45 C44 122.1(4)
N7 C45 H45 119.0
C44 C45 H45 119.0
C9 C10 C11 119.7(4)
C9 C10 H10 120.1
C11 C10 H10 120.1
N5 C26 C27 123.2(4)
N5 C26 H26 118.4
C27 C26 H26 118.4
C42 C43 C44 119.2(4)
C42 C43 H43 120.4
C44 C43 H43 120.4
C33 C34 C35 120.0(4)
C33 C34 H34 120.0
C35 C34 H34 120.0
C33 C32 C31 119.5(4)
C33 C32 H32 120.2
C31 C32 H32 120.2
C43 C44 C45 119.7(4)
C43 C44 H44 120.1
C45 C44 H44 120.1
C27 C28 C29 119.6(5)
C27 C28 H28 120.2
C29 C28 H28 120.2
C28 C27 C26 119.5(5)
C28 C27 H27 120.2
C26 C27 H27 120.2
C28 C29 C30 119.8(4)
C28 C29 H29 120.1
C30 C29 H29 120.1
C6 C47 H47A 109.5
C6 C47 H47B 109.5
H47A C47 H47B 109.5
C6 C47 H47C 109.5
H47A C47 H47C 109.5
H47B C47 H47C 109.5
C6 C46 H46A 109.5
C6 C46 H46B 109.5
H46A C46 H46B 109.5
C6 C46 H46C 109.5
H46A C46 H46C 109.5
H46B C46 H46C 109.5
C34 C33 C32 119.4(4)
C34 C33 H33 120.3
C32 C33 H33 120.3
N9 C48 C49 179.0(7)
C48 C49 H49A 109.5
C48 C49 H49B 109.5
H49A C49 H49B 109.5
C48 C49 H49C 109.5
H49A C49 H49C 109.5
H49B C49 H49C 109.5

loop_
_geom_bond_atom_site_label_1
_geom_bond_atom_site_label_2
_geom_bond_distance
Ru1 N5 2.046(3)
Ru1 N6 2.055(3)
Ru1 N7 2.059(3)
Ru1 N3 2.060(3)
Ru1 N8 2.070(3)
Ru1 N4 2.080(3)
P2 F11 1.496(4)
P2 F10 1.547(3)
P2 F7 1.564(3)
P2 F9 1.567(3)
P2 F12 1.578(3)
P2 F8 1.579(4)
P1 F5 1.481(5)
P1 F4 1.514(4)
P1 F6 1.549(4)
P1 F3 1.561(4)
P1 F1 1.570(3)
P1 F2 1.601(5)
N4 C22 1.341(4)
N4 C21 1.357(4)
N3 C19 1.341(4)
N3 C20 1.370(4)
N6 C35 1.353(4)
N6 C31 1.356(4)
C21 C25 1.388(4)
C21 C20 1.453(4)
N2 C1 1.337(4)
N2 C14 1.343(4)
N7 C45 1.338(5)
N7 C41 1.377(5)
N1 C2 1.337(4)
N1 C15 1.351(4)
N8 C36 1.347(4)
N8 C40 1.359(4)
C15 C14 1.402(4)
C15 C16 1.455(5)
N5 C26 1.341(5)
N5 C30 1.374(4)
C25 C24 1.400(5)
C25 C14 1.464(4)
C2 C3 1.428(5)
C2 C1 1.433(5)
C16 C17 1.394(5)
C16 C20 1.395(4)
C8 C9 1.393(5)
C8 C13 1.403(5)
C8 C7 1.440(5)
C1 C13 1.451(5)
C24 C23 1.372(5)
C24 H24 0.9300
O22 C7 1.362(4)
O22 C6 1.459(5)
C18 C17 1.364(5)
C18 C19 1.373(5)
C18 H18 0.9300
C3 C7 1.372(5)
C3 C4 1.496(5)
C4 C5 1.511(5)
C4 H4A 0.9700
C4 H4B 0.9700
C40 C39 1.397(5)
C40 C41 1.460(5)
C19 H19 0.9300
C12 C11 1.391(5)
C12 C13 1.418(5)
C12 H12 0.9300
C30 C29 1.387(5)
C30 C31 1.463(5)
C41 C42 1.386(5)
C17 H17 0.9300
C11 C10 1.377(6)
C11 H11 0.9300
C35 C34 1.378(5)
C35 H35 0.9300
C9 C10 1.375(6)
C9 H9 0.9300
C5 C6 1.511(6)
C5 H5A 0.9700
C5 H5B 0.9700
C38 C39 1.357(6)
C38 C37 1.372(6)
C38 H38 0.9300
C23 C22 1.381(5)
C23 H23 0.9300
C42 C43 1.358(6)
C42 H42 0.9300
C37 C36 1.375(5)
C37 H37 0.9300
C22 H22 0.9300
C31 C32 1.390(5)
C36 H36 0.9300
C39 H39 0.9300
C6 C46 1.512(6)
C6 C47 1.544(6)
C45 C44 1.372(5)
C45 H45 0.9300
C10 H10 0.9300
C26 C27 1.365(6)
C26 H26 0.9300
C43 C44 1.371(6)
C43 H43 0.9300
C34 C33 1.351(6)
C34 H34 0.9300
C32 C33 1.374(6)
C32 H32 0.9300
C44 H44 0.9300
C28 C27 1.342(7)
C28 C29 1.372(7)
C28 H28 0.9300
C27 H27 0.9300
C29 H29 0.9300
C47 H47A 0.9600
C47 H47B 0.9600
C47 H47C 0.9600
C46 H46A 0.9600
C46 H46B 0.9600
C46 H46C 0.9600
C33 H33 0.9300
N9 C48 1.156(8)
C48 C49 1.430(9)
C49 H49A 0.9600
C49 H49B 0.9600
C49 H49C 0.9600
